data_4316864
loop_
_publ_author_name
'Wesley A. Hoffert'
'Anthony K. Rapp\'e'
'Matthew P. Shores'

_publ_contact_author_address
;Colorado State University 
1872 Campus Delivery
Fort Collins, CO
80523
;
_publ_contact_author_email shores@lamar.colostate.edu
_publ_contact_author_name 'Matthew P. Shores'
_publ_section_title
;
 Unusual Electronic Effects Imparted by Bridging Dinitrogen: an
 Experimental and Theoretical Investigation
;
_journal_name_full 'Inorganic Chemistry'
_journal_page_first 9497
_journal_page_last 9507
_journal_paper_doi 10.1021/ic101528d
_journal_volume 49
_journal_year 2010
_chemical_formula_sum 'C46 H104 Cr2 N2 P8 Si2'
_chemical_formula_weight 1093.25
_chemical_name_common 'compound 2 in text'
_space_group_IT_number 61
_symmetry_cell_setting orthorhombic
_symmetry_space_group_name_Hall '-P 2ac 2ab'
_symmetry_space_group_name_H-M 'P b c a'
_atom_sites_solution_hydrogens geom
_atom_sites_solution_primary direct
_atom_sites_solution_secondary difmap
_audit_creation_method SHELXL-97
_cell_angle_alpha 90.00
_cell_angle_beta 90.00
_cell_angle_gamma 90.00
_cell_formula_units_Z 8
_cell_length_a 18.0902(5)
_cell_length_b 19.6306(5)
_cell_length_c 34.3510(10)
_cell_measurement_temperature 100(2)
_cell_volume 12198.8(6)
_computing_structure_refinement 'SHELXL-97 (Sheldrick, 1997)'
_computing_structure_solution 'SHELXS-97 (Sheldrick, 1990)'
_diffrn_ambient_temperature 100(2)
_diffrn_measured_fraction_theta_full 1.000
_diffrn_measured_fraction_theta_max 1.000
_diffrn_measurement_device_type 'CCD area detector'
_diffrn_measurement_method 'phi and omega scans'
_diffrn_radiation_monochromator graphite
_diffrn_radiation_source 'fine-focus sealed tube'
_diffrn_radiation_type MoK\a
_diffrn_radiation_wavelength 0.71073
_diffrn_reflns_av_R_equivalents 0.1140
_diffrn_reflns_av_sigmaI/netI 0.0713
_diffrn_reflns_limit_h_max 21
_diffrn_reflns_limit_h_min -21
_diffrn_reflns_limit_k_max 20
_diffrn_reflns_limit_k_min -23
_diffrn_reflns_limit_l_max 40
_diffrn_reflns_limit_l_min -40
_diffrn_reflns_number 62977
_diffrn_reflns_theta_full 24.71
_diffrn_reflns_theta_max 24.71
_diffrn_reflns_theta_min 1.64
_exptl_absorpt_coefficient_mu 0.636
_exptl_absorpt_correction_T_max 0.9392
_exptl_absorpt_correction_T_min 0.8421
_exptl_absorpt_correction_type multi-scan
_exptl_absorpt_process_details 'SADABS, Bruker(2000)'
_exptl_crystal_colour red
_exptl_crystal_density_diffrn 1.191
_exptl_crystal_density_method 'not measured'
_exptl_crystal_description needle
_exptl_crystal_F_000 4720
_exptl_crystal_size_max 0.28
_exptl_crystal_size_mid 0.15
_exptl_crystal_size_min 0.10
_refine_diff_density_max 1.023
_refine_diff_density_min -0.841
_refine_diff_density_rms 0.109
_refine_ls_extinction_method none
_refine_ls_goodness_of_fit_ref 1.028
_refine_ls_hydrogen_treatment constr
_refine_ls_matrix_type full
_refine_ls_number_parameters 511
_refine_ls_number_reflns 10399
_refine_ls_number_restraints 0
_refine_ls_restrained_S_all 1.028
_refine_ls_R_factor_all 0.1062
_refine_ls_R_factor_gt 0.0621
_refine_ls_shift/su_max 0.018
_refine_ls_shift/su_mean 0.001
_refine_ls_structure_factor_coef Fsqd
_refine_ls_weighting_details 'calc w=1/[\s^2^(Fo^2^)+(0.0850P)^2^+34.0057P] where P=(Fo^2^+2Fc^2^)/3'
_refine_ls_weighting_scheme calc
_refine_ls_wR_factor_gt 0.1511
_refine_ls_wR_factor_ref 0.1796
_reflns_number_gt 6929
_reflns_number_total 10399
_reflns_threshold_expression >2sigma(I)
_cod_data_source_file ic101528d_si_002_2.cif
_cod_data_source_block 2
_cod_database_code 4316864

loop_
_symmetry_equiv_pos_as_xyz
'x, y, z'
'-x+1/2, -y, z+1/2'
'-x, y+1/2, -z+1/2'
'x+1/2, -y+1/2, -z'
'-x, -y, -z'
'x-1/2, y, -z-1/2'
'x, -y-1/2, z-1/2'
'-x-1/2, y-1/2, z'

loop_
_atom_site_label
_atom_site_type_symbol
_atom_site_fract_x
_atom_site_fract_y
_atom_site_fract_z
_atom_site_U_iso_or_equiv
_atom_site_adp_type
_atom_site_occupancy
_atom_site_symmetry_multiplicity
_atom_site_calc_flag
_atom_site_refinement_flags
_atom_site_disorder_assembly
_atom_site_disorder_group
Cr1 Cr 0.35808(4) 0.18131(4) 0.05021(2) 0.0138(2) Uani 1 1 d . B .
Cr2 Cr 0.33384(4) 0.06092(4) 0.17607(2) 0.0162(2) Uani 1 1 d . . .
Si1 Si 0.38293(8) 0.31196(8) -0.07728(4) 0.0225(3) Uani 1 1 d . B .
Si2 Si 0.32686(7) -0.08186(7) 0.30007(4) 0.0170(3) Uani 1 1 d . B .
P1 P 0.42470(7) 0.27195(7) 0.07610(4) 0.0200(3) Uani 1 1 d . . .
P2 P 0.47560(7) 0.14125(7) 0.03471(4) 0.0186(3) Uani 1 1 d . . .
P3 P 0.24377(7) 0.23467(7) 0.05251(4) 0.0217(3) Uani 1 1 d . . .
P4 P 0.29301(7) 0.10134(7) 0.01341(4) 0.0200(3) Uani 1 1 d . . .
P5 P 0.21189(7) 0.02757(8) 0.16912(4) 0.0307(4) Uani 1 1 d . B .
P8 P 0.45325(10) 0.08077(10) 0.19741(5) 0.0481(5) Uani 1 1 d . B .
N1 N 0.3481(2) 0.13483(19) 0.09773(11) 0.0125(8) Uani 1 1 d . . .
N2 N 0.3422(2) 0.10658(19) 0.12817(12) 0.0145(9) Uani 1 1 d . B .
C1 C 0.3689(3) 0.2342(2) -0.00091(15) 0.0180(11) Uani 1 1 d . . .
C2 C 0.3766(3) 0.2664(3) -0.03127(15) 0.0196(11) Uani 1 1 d . B .
C3 C 0.3274(3) 0.0082(2) 0.22760(14) 0.0175(11) Uani 1 1 d . B .
C4 C 0.3263(3) -0.0257(3) 0.25785(14) 0.0190(11) Uani 1 1 d . . .
C8 C 0.1942(3) 0.1224(4) 0.0122(2) 0.067(3) Uani 1 1 d . C .
C9 C 0.4275(4) 0.2845(3) 0.12833(18) 0.0495(13) Uani 1 1 d . C .
H9A H 0.4606 0.3226 0.1344 0.074 Uiso 1 1 calc R . .
H9B H 0.4459 0.2430 0.1409 0.074 Uiso 1 1 calc R . .
H9C H 0.3777 0.2947 0.1379 0.074 Uiso 1 1 calc R . .
C10 C 0.4127(4) 0.3606(3) 0.06129(18) 0.0495(13) Uani 1 1 d . C .
H10A H 0.3713 0.3807 0.0757 0.074 Uiso 1 1 calc R . .
H10B H 0.4022 0.3626 0.0333 0.074 Uiso 1 1 calc R . .
H10C H 0.4580 0.3862 0.0669 0.074 Uiso 1 1 calc R . .
C11 C 0.5144(4) 0.0652(4) 0.0569(2) 0.0645(17) Uani 1 1 d . C .
H11A H 0.5242 0.0311 0.0367 0.097 Uiso 1 1 calc R . .
H11B H 0.4792 0.0466 0.0758 0.097 Uiso 1 1 calc R . .
H11C H 0.5607 0.0768 0.0701 0.097 Uiso 1 1 calc R . .
C12 C 0.5037(4) 0.1262(4) -0.0153(2) 0.0645(17) Uani 1 1 d . C .
H12A H 0.5572 0.1186 -0.0163 0.097 Uiso 1 1 calc R . .
H12B H 0.4910 0.1659 -0.0313 0.097 Uiso 1 1 calc R . .
H12C H 0.4780 0.0859 -0.0254 0.097 Uiso 1 1 calc R . .
C14 C 0.2275(3) 0.3207(3) 0.03441(18) 0.0348(15) Uani 1 1 d . C .
H14A H 0.2480 0.3249 0.0081 0.052 Uiso 1 1 calc R . .
H14B H 0.2516 0.3536 0.0517 0.052 Uiso 1 1 calc R . .
H14C H 0.1743 0.3296 0.0337 0.052 Uiso 1 1 calc R . .
C15 C 0.2876(5) 0.0122(3) 0.0286(2) 0.067(3) Uani 1 1 d . C .
H15A H 0.2362 0.0006 0.0347 0.100 Uiso 1 1 calc R . .
H15B H 0.3184 0.0053 0.0517 0.100 Uiso 1 1 calc R . .
H15C H 0.3054 -0.0171 0.0075 0.100 Uiso 1 1 calc R . .
C16 C 0.3106(3) 0.0885(3) -0.03825(16) 0.0345(14) Uani 1 1 d . C .
H16A H 0.2749 0.0557 -0.0487 0.052 Uiso 1 1 calc R . .
H16B H 0.3609 0.0709 -0.0418 0.052 Uiso 1 1 calc R . .
H16C H 0.3055 0.1319 -0.0520 0.052 Uiso 1 1 calc R . .
C29 C 0.4537(4) 0.2674(3) -0.1089(2) 0.0493(13) Uani 1 1 d . . .
H29 H 0.4998 0.2645 -0.0929 0.059 Uiso 1 1 calc R . .
C30 C 0.4330(4) 0.1944(3) -0.11895(18) 0.0438(17) Uani 1 1 d . . .
H30A H 0.3791 0.1895 -0.1183 0.066 Uiso 1 1 calc R . .
H30B H 0.4552 0.1634 -0.0999 0.066 Uiso 1 1 calc R . .
H30C H 0.4512 0.1834 -0.1451 0.066 Uiso 1 1 calc R . .
C31 C 0.4751(4) 0.3063(4) -0.1462(2) 0.0596(12) Uani 1 1 d . . .
H31A H 0.5289 0.3119 -0.1471 0.089 Uiso 1 1 calc R . .
H31B H 0.4514 0.3512 -0.1461 0.089 Uiso 1 1 calc R . .
H31C H 0.4586 0.2805 -0.1690 0.089 Uiso 1 1 calc R . .
C32 C 0.2905(4) 0.3125(4) -0.1016(2) 0.0493(13) Uani 1 1 d . . .
H32 H 0.2940 0.2689 -0.1166 0.059 Uiso 1 1 calc R A 5
C34 C 0.2812(4) 0.3612(4) -0.1345(2) 0.0596(12) Uani 1 1 d . D .
H34A H 0.2369 0.3492 -0.1494 0.089 Uiso 1 1 calc R . .
H34B H 0.3246 0.3590 -0.1515 0.089 Uiso 1 1 calc R . .
H34C H 0.2760 0.4075 -0.1242 0.089 Uiso 1 1 calc R . .
C35 C 0.4152(3) 0.4020(3) -0.06884(16) 0.0287(13) Uani 1 1 d . . .
H35 H 0.4158 0.4252 -0.0947 0.034 Uiso 1 1 calc R D .
C36 C 0.3620(4) 0.4419(3) -0.04276(18) 0.0465(18) Uani 1 1 d . D .
H36A H 0.3312 0.4100 -0.0280 0.070 Uiso 1 1 calc R . .
H36B H 0.3305 0.4710 -0.0589 0.070 Uiso 1 1 calc R . .
H36C H 0.3904 0.4702 -0.0246 0.070 Uiso 1 1 calc R . .
C37 C 0.4942(4) 0.4050(4) -0.0527(2) 0.0596(12) Uani 1 1 d . D .
H37A H 0.4950 0.4336 -0.0293 0.089 Uiso 1 1 calc R . .
H37B H 0.5272 0.4246 -0.0723 0.089 Uiso 1 1 calc R . .
H37C H 0.5109 0.3590 -0.0461 0.089 Uiso 1 1 calc R . .
C38 C 0.2298(3) -0.0960(3) 0.31859(15) 0.0242(12) Uani 1 1 d . . .
H38 H 0.2328 -0.1301 0.3401 0.029 Uiso 1 1 calc R B .
C39 C 0.1960(3) -0.0311(3) 0.33561(18) 0.0348(14) Uani 1 1 d . B .
H39A H 0.1505 -0.0200 0.3216 0.052 Uiso 1 1 calc R . .
H39B H 0.2312 0.0065 0.3330 0.052 Uiso 1 1 calc R . .
H39C H 0.1847 -0.0383 0.3632 0.052 Uiso 1 1 calc R . .
C40 C 0.1786(3) -0.1257(3) 0.28719(17) 0.0345(14) Uani 1 1 d . B .
H40A H 0.1300 -0.1354 0.2986 0.052 Uiso 1 1 calc R . .
H40B H 0.2000 -0.1680 0.2770 0.052 Uiso 1 1 calc R . .
H40C H 0.1730 -0.0928 0.2659 0.052 Uiso 1 1 calc R . .
C41 C 0.3644(3) -0.1676(3) 0.28415(16) 0.0271(13) Uani 1 1 d . . .
H41 H 0.3348 -0.1807 0.2607 0.033 Uiso 1 1 calc R B .
C42 C 0.3528(4) -0.2256(3) 0.31378(18) 0.0406(16) Uani 1 1 d . B .
H42A H 0.3832 -0.2648 0.3064 0.061 Uiso 1 1 calc R . .
H42B H 0.3006 -0.2389 0.3140 0.061 Uiso 1 1 calc R . .
H42C H 0.3671 -0.2098 0.3398 0.061 Uiso 1 1 calc R . .
C43 C 0.4450(3) -0.1670(3) 0.27065(18) 0.0354(15) Uani 1 1 d . B .
H43A H 0.4777 -0.1691 0.2934 0.053 Uiso 1 1 calc R . .
H43B H 0.4548 -0.1251 0.2561 0.053 Uiso 1 1 calc R . .
H43C H 0.4542 -0.2065 0.2539 0.053 Uiso 1 1 calc R . .
C44 C 0.3818(3) -0.0403(3) 0.34062(14) 0.0194(11) Uani 1 1 d . . .
H44 H 0.3560 0.0036 0.3463 0.023 Uiso 1 1 calc R B .
C45 C 0.3806(3) -0.0807(3) 0.37896(16) 0.0320(14) Uani 1 1 d . B .
H45A H 0.4312 -0.0851 0.3890 0.048 Uiso 1 1 calc R . .
H45B H 0.3599 -0.1261 0.3743 0.048 Uiso 1 1 calc R . .
H45C H 0.3501 -0.0566 0.3981 0.048 Uiso 1 1 calc R . .
C46 C 0.4608(3) -0.0211(3) 0.32991(17) 0.0348(14) Uani 1 1 d . B .
H46A H 0.4874 -0.0068 0.3534 0.052 Uiso 1 1 calc R . .
H46B H 0.4601 0.0164 0.3111 0.052 Uiso 1 1 calc R . .
H46C H 0.4857 -0.0605 0.3184 0.052 Uiso 1 1 calc R . .
P7A P 0.38960(19) -0.03657(14) 0.15568(7) 0.0179(6) Uani 0.580(4) 1 d P B 1
C19 C 0.4885(5) -0.0337(5) 0.1684(3) 0.026(2) Uiso 0.580(4) 1 d P B 1
H19A H 0.5080 -0.0808 0.1677 0.032 Uiso 0.580(4) 1 calc PR B 1
H19B H 0.5146 -0.0074 0.1480 0.032 Uiso 0.580(4) 1 calc PR B 1
C20A C 0.5098(7) 0.0001(6) 0.2115(3) 0.0272(19) Uiso 0.580(4) 1 d P B 1
H20A H 0.5633 0.0088 0.2151 0.033 Uiso 0.580(4) 1 calc PR B 1
H20B H 0.4892 -0.0252 0.2339 0.033 Uiso 0.580(4) 1 calc PR B 1
P6A P 0.26856(15) 0.14967(12) 0.20825(7) 0.0210(8) Uani 0.580(4) 1 d P B 1
C17 C 0.1674(5) 0.1422(5) 0.1991(3) 0.034(2) Uiso 0.580(4) 1 d P B 1
H17A H 0.1398 0.1664 0.2197 0.041 Uiso 0.580(4) 1 calc PR B 1
H17B H 0.1550 0.1635 0.1738 0.041 Uiso 0.580(4) 1 calc PR B 1
C18A C 0.1458(6) 0.0697(6) 0.1986(4) 0.036(3) Uiso 0.580(4) 1 d P B 1
H18A H 0.0956 0.0643 0.1875 0.043 Uiso 0.580(4) 1 calc PR B 1
H18B H 0.1461 0.0507 0.2253 0.043 Uiso 0.580(4) 1 calc PR B 1
C25A C 0.5099(6) 0.1389(6) 0.1705(3) 0.039(3) Uiso 0.580(4) 1 d P B 1
H25A H 0.4991 0.1857 0.1787 0.058 Uiso 0.580(4) 1 calc PR B 1
H25B H 0.4995 0.1341 0.1426 0.058 Uiso 0.580(4) 1 calc PR B 1
H25C H 0.5621 0.1288 0.1753 0.058 Uiso 0.580(4) 1 calc PR B 1
C24A C 0.1673(5) 0.0311(5) 0.1186(3) 0.027(2) Uiso 0.580(4) 1 d P B 1
H24A H 0.1779 -0.0111 0.1046 0.040 Uiso 0.580(4) 1 calc PR B 1
H24B H 0.1873 0.0699 0.1041 0.040 Uiso 0.580(4) 1 calc PR B 1
H24C H 0.1136 0.0365 0.1214 0.040 Uiso 0.580(4) 1 calc PR B 1
C26A C 0.4618(7) 0.1279(6) 0.2475(4) 0.032(3) Uiso 0.580(4) 1 d P B 1
H26A H 0.5131 0.1261 0.2564 0.047 Uiso 0.580(4) 1 calc PR B 1
H26B H 0.4298 0.1056 0.2667 0.047 Uiso 0.580(4) 1 calc PR B 1
H26C H 0.4466 0.1755 0.2444 0.047 Uiso 0.580(4) 1 calc PR B 1
C23A C 0.1819(6) -0.0645(6) 0.1780(4) 0.035(3) Uiso 0.580(4) 1 d P B 1
H23A H 0.1983 -0.0930 0.1562 0.053 Uiso 0.580(4) 1 calc PR B 1
H23B H 0.1280 -0.0666 0.1800 0.053 Uiso 0.580(4) 1 calc PR B 1
H23C H 0.2042 -0.0811 0.2022 0.053 Uiso 0.580(4) 1 calc PR B 1
C27A C 0.3940(7) -0.0531(7) 0.1032(4) 0.024(4) Uiso 0.580(4) 1 d P B 1
H27A H 0.4434 -0.0697 0.0963 0.036 Uiso 0.580(4) 1 calc PR B 1
H27B H 0.3838 -0.0108 0.0889 0.036 Uiso 0.580(4) 1 calc PR B 1
H27C H 0.3571 -0.0875 0.0962 0.036 Uiso 0.580(4) 1 calc PR B 1
C28A C 0.3787(8) -0.1218(7) 0.1752(4) 0.028(4) Uiso 0.580(4) 1 d P B 1
H28A H 0.4269 -0.1447 0.1757 0.042 Uiso 0.580(4) 1 calc PR B 1
H28B H 0.3445 -0.1476 0.1587 0.042 Uiso 0.580(4) 1 calc PR B 1
H28C H 0.3589 -0.1191 0.2017 0.042 Uiso 0.580(4) 1 calc PR B 1
C21A C 0.2662(7) 0.1525(5) 0.2604(3) 0.027(3) Uiso 0.580(4) 1 d P B 1
H21A H 0.2979 0.1896 0.2696 0.041 Uiso 0.580(4) 1 calc PR B 1
H21B H 0.2841 0.1091 0.2709 0.041 Uiso 0.580(4) 1 calc PR B 1
H21C H 0.2153 0.1603 0.2691 0.041 Uiso 0.580(4) 1 calc PR B 1
C22A C 0.2852(10) 0.2392(8) 0.1989(5) 0.030(5) Uiso 0.580(4) 1 d P B 1
H22A H 0.2500 0.2667 0.2139 0.045 Uiso 0.580(4) 1 calc PR B 1
H22B H 0.2789 0.2485 0.1711 0.045 Uiso 0.580(4) 1 calc PR B 1
H22C H 0.3357 0.2509 0.2068 0.045 Uiso 0.580(4) 1 calc PR B 1
P6B P 0.3269(2) 0.15626(16) 0.21433(10) 0.0227(11) Uani 0.420(4) 1 d P B 2
P7B P 0.3493(3) -0.04777(18) 0.14775(11) 0.0194(9) Uani 0.420(4) 1 d P B 2
C18B C 0.1519(7) 0.0489(7) 0.2134(4) 0.024(3) Uiso 0.420(4) 1 d P B 2
H18C H 0.0997 0.0423 0.2068 0.036 Uiso 0.420(4) 1 calc PR B 2
H18D H 0.1601 0.0965 0.2210 0.036 Uiso 0.420(4) 1 calc PR B 2
H18E H 0.1653 0.0190 0.2351 0.036 Uiso 0.420(4) 1 calc PR B 2
C20B C 0.4987(9) 0.0119(8) 0.2043(5) 0.0272(19) Uiso 0.420(4) 1 d P B 2
H20C H 0.5461 0.0226 0.2166 0.041 Uiso 0.420(4) 1 calc PR B 2
H20D H 0.5074 -0.0105 0.1792 0.041 Uiso 0.420(4) 1 calc PR B 2
H20E H 0.4702 -0.0185 0.2212 0.041 Uiso 0.420(4) 1 calc PR B 2
C48 C 0.2550(7) -0.0792(7) 0.1339(4) 0.026(3) Uiso 0.420(4) 1 d P B 2
H48A H 0.2406 -0.0600 0.1083 0.032 Uiso 0.420(4) 1 calc PR B 2
H48B H 0.2555 -0.1294 0.1317 0.032 Uiso 0.420(4) 1 calc PR B 2
C26B C 0.4758(8) 0.1310(7) 0.2345(4) 0.020(3) Uiso 0.420(4) 1 d P B 2
H26D H 0.4671 0.1087 0.2599 0.023 Uiso 0.420(4) 1 calc PR B 2
H26E H 0.5277 0.1466 0.2329 0.023 Uiso 0.420(4) 1 calc PR B 2
C47 C 0.4187(7) 0.1914(7) 0.2267(4) 0.027(3) Uiso 0.420(4) 1 d P B 2
H47A H 0.4368 0.2201 0.2050 0.032 Uiso 0.420(4) 1 calc PR B 2
H47B H 0.4148 0.2203 0.2502 0.032 Uiso 0.420(4) 1 calc PR B 2
C23B C 0.1992(8) -0.0574(7) 0.1649(4) 0.026(3) Uiso 0.420(4) 1 d P B 2
H23D H 0.2091 -0.0807 0.1899 0.031 Uiso 0.420(4) 1 calc PR B 2
H23E H 0.1481 -0.0679 0.1565 0.031 Uiso 0.420(4) 1 calc PR B 2
C24B C 0.1578(8) 0.0717(7) 0.1326(4) 0.032(3) Uiso 0.420(4) 1 d P B 2
H24D H 0.1886 0.0803 0.1096 0.048 Uiso 0.420(4) 1 calc PR B 2
H24E H 0.1403 0.1152 0.1431 0.048 Uiso 0.420(4) 1 calc PR B 2
H24F H 0.1153 0.0436 0.1251 0.048 Uiso 0.420(4) 1 calc PR B 2
C22B C 0.2748(14) 0.2327(13) 0.1946(7) 0.039(8) Uiso 0.420(4) 1 d P B 2
H24G H 0.2445 0.2186 0.1723 0.058 Uiso 0.420(4) 1 calc PR B 2
H24H H 0.3102 0.2676 0.1862 0.058 Uiso 0.420(4) 1 calc PR B 2
H24I H 0.2428 0.2514 0.2150 0.058 Uiso 0.420(4) 1 calc PR B 2
C25B C 0.5305(6) 0.1026(7) 0.1594(3) 0.020(3) Uiso 0.420(4) 1 d P B 2
H25D H 0.5115 0.1358 0.1406 0.030 Uiso 0.420(4) 1 calc PR B 2
H25E H 0.5453 0.0610 0.1457 0.030 Uiso 0.420(4) 1 calc PR B 2
H25F H 0.5734 0.1218 0.1729 0.030 Uiso 0.420(4) 1 calc PR B 2
C27B C 0.3998(10) -0.0688(10) 0.1039(5) 0.024(5) Uiso 0.420(4) 1 d P B 2
H27D H 0.4491 -0.0481 0.1050 0.036 Uiso 0.420(4) 1 calc PR B 2
H27E H 0.3731 -0.0513 0.0812 0.036 Uiso 0.420(4) 1 calc PR B 2
H27F H 0.4047 -0.1184 0.1018 0.036 Uiso 0.420(4) 1 calc PR B 2
C28B C 0.3611(10) -0.1199(9) 0.1746(5) 0.019(5) Uiso 0.420(4) 1 d P B 2
H28D H 0.3236 -0.1216 0.1952 0.029 Uiso 0.420(4) 1 calc PR B 2
H28E H 0.4104 -0.1197 0.1864 0.029 Uiso 0.420(4) 1 calc PR B 2
H28F H 0.3559 -0.1599 0.1578 0.029 Uiso 0.420(4) 1 calc PR B 2
C21B C 0.2930(9) 0.1524(7) 0.2641(4) 0.020(3) Uiso 0.420(4) 1 d P B 2
H21D H 0.3350 0.1488 0.2821 0.030 Uiso 0.420(4) 1 calc PR B 2
H21E H 0.2609 0.1126 0.2672 0.030 Uiso 0.420(4) 1 calc PR B 2
H21F H 0.2649 0.1939 0.2700 0.030 Uiso 0.420(4) 1 calc PR B 2
C5A C 0.5247(5) 0.2538(6) 0.0739(3) 0.0248(18) Uiso 0.525(7) 1 d P C 3
H5A1 H 0.5527 0.2971 0.0728 0.030 Uiso 0.525(7) 1 calc PR C 3
H5A2 H 0.5401 0.2287 0.0975 0.030 Uiso 0.525(7) 1 calc PR C 3
C6B C 0.5411(5) 0.2129(5) 0.0392(3) 0.0218(18) Uiso 0.525(7) 1 d P C 3
H6B1 H 0.5921 0.1950 0.0410 0.026 Uiso 0.525(7) 1 calc PR C 3
H6B2 H 0.5378 0.2420 0.0157 0.026 Uiso 0.525(7) 1 calc PR C 3
C7B C 0.1832(6) 0.1926(5) 0.0128(4) 0.0277(19) Uiso 0.525(7) 1 d P C 3
H7B1 H 0.1305 0.2025 0.0180 0.033 Uiso 0.525(7) 1 calc PR C 3
H7B2 H 0.1960 0.2120 -0.0130 0.033 Uiso 0.525(7) 1 calc PR C 3
C5B C 0.5202(6) 0.2711(6) 0.0542(4) 0.0248(18) Uiso 0.475(7) 1 d P C 4
H5B1 H 0.5185 0.2855 0.0266 0.030 Uiso 0.475(7) 1 calc PR C 4
H5B2 H 0.5534 0.3022 0.0686 0.030 Uiso 0.475(7) 1 calc PR C 4
C6A C 0.5476(6) 0.1960(6) 0.0576(4) 0.0218(18) Uiso 0.475(7) 1 d P C 4
H6A1 H 0.5544 0.1834 0.0853 0.026 Uiso 0.475(7) 1 calc PR C 4
H6A2 H 0.5955 0.1904 0.0440 0.026 Uiso 0.475(7) 1 calc PR C 4
C7A C 0.1705(6) 0.1832(6) 0.0333(4) 0.0277(19) Uiso 0.475(7) 1 d P C 4
H7A1 H 0.1383 0.1689 0.0552 0.033 Uiso 0.475(7) 1 calc PR C 4
H7A2 H 0.1403 0.2116 0.0156 0.033 Uiso 0.475(7) 1 calc PR C 4
C33A C 0.2287(7) 0.3014(8) -0.0827(4) 0.050(5) Uiso 0.522(18) 1 d P D 5
H33A H 0.2055 0.3450 -0.0761 0.075 Uiso 0.522(18) 1 calc PR D 5
H33B H 0.2392 0.2760 -0.0588 0.075 Uiso 0.522(18) 1 calc PR D 5
H33C H 0.1950 0.2748 -0.0992 0.075 Uiso 0.522(18) 1 calc PR D 5
C33B C 0.2396(6) 0.2553(7) -0.0944(4) 0.028(4) Uiso 0.478(18) 1 d P D 6
H33D H 0.2468 0.2382 -0.0679 0.042 Uiso 0.478(18) 1 calc PR D 6
H33E H 0.2496 0.2187 -0.1131 0.042 Uiso 0.478(18) 1 calc PR D 6
H33F H 0.1884 0.2709 -0.0975 0.042 Uiso 0.478(18) 1 calc PR D 6
C13A C 0.1869(5) 0.2311(6) 0.0947(3) 0.0261(19) Uiso 0.643(14) 1 d P C 7
H13A H 0.1615 0.2748 0.0981 0.039 Uiso 0.643(14) 1 calc PR C 7
H13B H 0.2176 0.2218 0.1176 0.039 Uiso 0.643(14) 1 calc PR C 7
H13C H 0.1502 0.1947 0.0916 0.039 Uiso 0.643(14) 1 calc PR C 7
C13B C 0.2059(9) 0.2575(10) 0.1051(5) 0.0261(19) Uiso 0.357(14) 1 d P C 8
H13D H 0.1526 0.2658 0.1038 0.039 Uiso 0.357(14) 1 calc PR C 8
H13E H 0.2309 0.2985 0.1148 0.039 Uiso 0.357(14) 1 calc PR C 8
H13F H 0.2157 0.2194 0.1229 0.039 Uiso 0.357(14) 1 calc PR C 8

loop_
_atom_site_aniso_label
_atom_site_aniso_U_11
_atom_site_aniso_U_22
_atom_site_aniso_U_33
_atom_site_aniso_U_23
_atom_site_aniso_U_13
_atom_site_aniso_U_12
Cr1 0.0165(4) 0.0134(4) 0.0115(4) -0.0001(3) 0.0010(3) -0.0004(3)
Cr2 0.0208(4) 0.0153(4) 0.0124(4) 0.0017(3) -0.0011(3) -0.0032(3)
Si1 0.0229(8) 0.0261(8) 0.0186(8) 0.0084(6) -0.0010(6) -0.0001(6)
Si2 0.0173(7) 0.0166(7) 0.0170(7) 0.0024(6) -0.0018(6) 0.0014(6)
P1 0.0203(7) 0.0186(7) 0.0211(7) -0.0059(6) 0.0015(6) -0.0007(6)
P2 0.0194(7) 0.0166(7) 0.0199(7) -0.0015(6) 0.0045(5) 0.0000(5)
P3 0.0194(7) 0.0181(7) 0.0275(8) 0.0012(6) -0.0003(6) 0.0030(6)
P4 0.0244(7) 0.0181(7) 0.0174(7) -0.0010(6) -0.0018(6) -0.0054(6)
P5 0.0152(7) 0.0458(10) 0.0312(8) 0.0199(7) 0.0026(6) 0.0018(7)
P8 0.0447(10) 0.0649(12) 0.0348(10) 0.0279(9) -0.0251(8) -0.0413(9)
N1 0.0131(19) 0.010(2) 0.015(2) -0.0041(17) 0.0002(16) 0.0017(16)
N2 0.014(2) 0.010(2) 0.019(2) -0.0023(18) 0.0005(17) -0.0005(17)
C1 0.020(3) 0.016(3) 0.018(3) -0.005(2) -0.001(2) -0.002(2)
C2 0.023(3) 0.019(3) 0.017(3) -0.001(2) 0.003(2) 0.001(2)
C3 0.015(2) 0.016(3) 0.022(3) -0.003(2) 0.000(2) -0.004(2)
C4 0.017(3) 0.020(3) 0.020(3) -0.001(2) 0.000(2) -0.001(2)
C8 0.021(3) 0.092(6) 0.088(6) -0.061(5) -0.014(3) 0.010(4)
C9 0.082(4) 0.034(3) 0.032(3) 0.001(2) -0.017(2) -0.024(3)
C10 0.082(4) 0.034(3) 0.032(3) 0.001(2) -0.017(2) -0.024(3)
C11 0.049(3) 0.097(5) 0.048(3) 0.021(3) 0.026(3) 0.038(3)
C12 0.049(3) 0.097(5) 0.048(3) 0.021(3) 0.026(3) 0.038(3)
C14 0.036(3) 0.031(3) 0.037(4) 0.014(3) 0.010(3) 0.016(3)
C15 0.104(6) 0.042(4) 0.054(5) 0.021(4) -0.042(4) -0.050(4)
C16 0.045(4) 0.035(3) 0.023(3) -0.011(3) 0.000(3) -0.016(3)
C29 0.043(3) 0.052(3) 0.054(3) 0.022(3) -0.012(2) -0.008(2)
C30 0.061(4) 0.036(4) 0.035(4) -0.008(3) 0.016(3) -0.001(3)
C31 0.065(3) 0.057(3) 0.057(3) 0.008(2) -0.002(2) -0.011(2)
C32 0.043(3) 0.052(3) 0.054(3) 0.022(3) -0.012(2) -0.008(2)
C34 0.065(3) 0.057(3) 0.057(3) 0.008(2) -0.002(2) -0.011(2)
C35 0.039(3) 0.019(3) 0.028(3) 0.005(2) 0.006(3) 0.001(3)
C36 0.075(5) 0.031(4) 0.034(4) 0.008(3) 0.016(3) 0.015(3)
C37 0.065(3) 0.057(3) 0.057(3) 0.008(2) -0.002(2) -0.011(2)
C38 0.026(3) 0.025(3) 0.022(3) 0.005(2) 0.000(2) -0.003(2)
C39 0.019(3) 0.042(4) 0.043(4) -0.002(3) 0.002(3) 0.005(3)
C40 0.024(3) 0.046(4) 0.034(3) 0.003(3) -0.003(3) -0.010(3)
C41 0.032(3) 0.023(3) 0.026(3) 0.000(2) -0.008(2) 0.006(2)
C42 0.059(4) 0.018(3) 0.045(4) 0.004(3) -0.011(3) 0.008(3)
C43 0.031(3) 0.036(4) 0.039(4) -0.004(3) -0.003(3) 0.013(3)
C44 0.022(3) 0.019(3) 0.017(3) 0.001(2) 0.002(2) 0.003(2)
C45 0.044(4) 0.028(3) 0.024(3) 0.001(3) -0.009(3) -0.002(3)
C46 0.029(3) 0.046(4) 0.030(3) -0.008(3) -0.002(3) -0.007(3)
P7A 0.0145(15) 0.0243(14) 0.0149(13) -0.0039(10) -0.0015(11) -0.0018(12)
P6A 0.0260(18) 0.0154(12) 0.0217(13) 0.0000(10) 0.0012(10) 0.0013(10)
P6B 0.026(3) 0.0165(18) 0.0254(19) 0.0003(14) 0.0051(15) 0.0002(14)
P7B 0.023(2) 0.0201(19) 0.0149(18) -0.0018(14) 0.0046(17) -0.0029(17)

loop_
_atom_type_symbol
_atom_type_description
_atom_type_scat_dispersion_real
_atom_type_scat_dispersion_imag
_atom_type_scat_source
C C 0.0033 0.0016 'International Tables Vol C Tables 4.2.6.8 and 6.1.1.4'
H H 0.0000 0.0000 'International Tables Vol C Tables 4.2.6.8 and 6.1.1.4'
N N 0.0061 0.0033 'International Tables Vol C Tables 4.2.6.8 and 6.1.1.4'
Si Si 0.0817 0.0704 'International Tables Vol C Tables 4.2.6.8 and 6.1.1.4'
P P 0.1023 0.0942 'International Tables Vol C Tables 4.2.6.8 and 6.1.1.4'
Cr Cr 0.3209 0.6236 'International Tables Vol C Tables 4.2.6.8 and 6.1.1.4'

loop_
_geom_angle_atom_site_label_1
_geom_angle_atom_site_label_2
_geom_angle_atom_site_label_3
_geom_angle
_geom_angle_site_symmetry_1
_geom_angle_site_symmetry_3
_geom_angle_publ_flag
N1 Cr1 C1 178.61(18) . . ?
N1 Cr1 P3 95.97(12) . . ?
C1 Cr1 P3 83.43(14) . . ?
N1 Cr1 P1 95.11(12) . . ?
C1 Cr1 P1 83.71(14) . . ?
P3 Cr1 P1 95.93(5) . . ?
N1 Cr1 P2 97.04(12) . . ?
C1 Cr1 P2 83.56(14) . . ?
P3 Cr1 P2 166.99(6) . . ?
P1 Cr1 P2 82.69(5) . . ?
N1 Cr1 P4 95.48(12) . . ?
C1 Cr1 P4 85.70(14) . . ?
P3 Cr1 P4 82.68(5) . . ?
P1 Cr1 P4 169.41(6) . . ?
P2 Cr1 P4 96.28(5) . . ?
N2 Cr2 C3 177.80(19) . . ?
N2 Cr2 P7A 95.51(13) . . ?
C3 Cr2 P7A 82.33(15) . . ?
N2 Cr2 P6B 96.72(14) . . ?
C3 Cr2 P6B 85.07(16) . . ?
P7A Cr2 P6B 152.71(12) . . ?
N2 Cr2 P5 96.96(12) . . ?
C3 Cr2 P5 83.82(14) . . ?
P7A Cr2 P5 98.81(10) . . ?
P6B Cr2 P5 103.78(11) . . ?
N2 Cr2 P8 97.01(12) . . ?
C3 Cr2 P8 82.22(14) . . ?
P7A Cr2 P8 79.93(11) . . ?
P6B Cr2 P8 74.43(11) . . ?
P5 Cr2 P8 166.03(6) . . ?
N2 Cr2 P7B 93.48(14) . . ?
C3 Cr2 P7B 84.63(16) . . ?
P7A Cr2 P7B 20.00(9) . . ?
P6B Cr2 P7B 168.86(13) . . ?
P5 Cr2 P7B 79.31(13) . . ?
P8 Cr2 P7B 99.92(14) . . ?
N2 Cr2 P6A 95.59(13) . . ?
C3 Cr2 P6A 86.58(15) . . ?
P7A Cr2 P6A 168.62(9) . . ?
P6B Cr2 P6A 26.77(10) . . ?
P5 Cr2 P6A 77.39(8) . . ?
P8 Cr2 P6A 101.13(9) . . ?
P7B Cr2 P6A 155.84(13) . . ?
C2 Si1 C32 109.6(3) . . ?
C2 Si1 C35 110.3(2) . . ?
C32 Si1 C35 109.9(3) . . ?
C2 Si1 C29 108.3(3) . . ?
C32 Si1 C29 110.6(3) . . ?
C35 Si1 C29 108.2(3) . . ?
C4 Si2 C38 110.6(2) . . ?
C4 Si2 C44 109.1(2) . . ?
C38 Si2 C44 107.6(2) . . ?
C4 Si2 C41 108.0(2) . . ?
C38 Si2 C41 107.5(2) . . ?
C44 Si2 C41 114.0(2) . . ?
C9 P1 C10 98.6(3) . . ?
C9 P1 C5A 92.3(4) . . ?
C10 P1 C5A 106.8(4) . . ?
C9 P1 C5B 111.7(5) . . ?
C10 P1 C5B 90.4(5) . . ?
C5A P1 C5B 23.5(4) . . ?
C9 P1 Cr1 119.8(2) . . ?
C10 P1 Cr1 124.1(2) . . ?
C5A P1 Cr1 110.1(3) . . ?
C5B P1 Cr1 108.4(4) . . ?
C12 P2 C11 98.9(3) . . ?
C12 P2 C6B 91.4(4) . . ?
C11 P2 C6B 110.1(5) . . ?
C12 P2 C6A 107.4(5) . . ?
C11 P2 C6A 91.5(5) . . ?
C6B P2 C6A 22.5(4) . . ?
C12 P2 Cr1 121.8(2) . . ?
C11 P2 Cr1 122.3(2) . . ?
C6B P2 Cr1 108.0(3) . . ?
C6A P2 Cr1 110.3(3) . . ?
C13A P3 C7A 81.3(6) . . ?
C13A P3 C14 102.8(4) . . ?
C7A P3 C14 106.1(5) . . ?
C13A P3 C7B 103.3(5) . . ?
C7A P3 C7B 23.3(4) . . ?
C14 P3 C7B 93.6(4) . . ?
C13A P3 C13B 21.1(5) . . ?
C7A P3 C13B 102.0(7) . . ?
C14 P3 C13B 92.7(5) . . ?
C7B P3 C13B 122.9(7) . . ?
C13A P3 Cr1 121.7(3) . . ?
C7A P3 Cr1 113.1(4) . . ?
C14 P3 Cr1 123.4(2) . . ?
C7B P3 Cr1 106.7(3) . . ?
C13B P3 Cr1 116.1(5) . . ?
C16 P4 C15 98.9(3) . . ?
C16 P4 C8 100.3(3) . . ?
C15 P4 C8 99.8(4) . . ?
C16 P4 Cr1 122.21(19) . . ?
C15 P4 Cr1 121.1(2) . . ?
C8 P4 Cr1 110.6(2) . . ?
C23B P5 C18A 114.7(6) . . ?
C23B P5 C24B 109.8(7) . . ?
C18A P5 C24B 79.0(6) . . ?
C23B P5 C23A 16.6(6) . . ?
C18A P5 C23A 99.2(5) . . ?
C24B P5 C23A 114.2(6) . . ?
C23B P5 C24A 84.3(6) . . ?
C18A P5 C24A 102.5(5) . . ?
C24B P5 C24A 29.2(5) . . ?
C23A P5 C24A 93.4(5) . . ?
C23B P5 C18B 102.0(7) . . ?
C18A P5 C18B 20.2(5) . . ?
C24B P5 C18B 98.1(6) . . ?
C23A P5 C18B 85.4(6) . . ?
C24A P5 C18B 118.2(5) . . ?
C23B P5 Cr2 114.7(5) . . ?
C18A P5 Cr2 116.9(4) . . ?
C24B P5 Cr2 116.8(4) . . ?
C23A P5 Cr2 121.4(4) . . ?
C24A P5 Cr2 119.0(3) . . ?
C18B P5 Cr2 113.3(4) . . ?
C20B P8 C26B 105.2(8) . . ?
C20B P8 C25A 108.7(7) . . ?
C26B P8 C25A 83.0(6) . . ?
C20B P8 C20A 6.1(9) . . ?
C26B P8 C20A 99.4(6) . . ?
C25A P8 C20A 110.2(5) . . ?
C20B P8 C26A 103.3(7) . . ?
C26B P8 C26A 13.5(6) . . ?
C25A P8 C26A 96.2(5) . . ?
C20A P8 C26A 97.1(5) . . ?
C20B P8 C25B 85.2(7) . . ?
C26B P8 C25B 101.9(6) . . ?
C25A P8 C25B 27.0(4) . . ?
C20A P8 C25B 88.2(5) . . ?
C26A P8 C25B 115.2(5) . . ?
C20B P8 Cr2 112.6(6) . . ?
C26B P8 Cr2 124.9(5) . . ?
C25A P8 Cr2 118.5(4) . . ?
C20A P8 Cr2 115.6(4) . . ?
C26A P8 Cr2 115.5(4) . . ?
C25B P8 Cr2 119.4(4) . . ?
N2 N1 Cr1 178.7(4) . . ?
N1 N2 Cr2 179.2(4) . . ?
C2 C1 Cr1 178.8(4) . . ?
C1 C2 Si1 176.6(5) . . ?
C4 C3 Cr2 176.7(4) . . ?
C3 C4 Si2 175.2(5) . . ?
C7B C8 C7A 31.0(6) . . ?
C7B C8 P4 111.2(6) . . ?
C7A C8 P4 117.3(6) . . ?
C30 C29 C31 109.8(6) . . ?
C30 C29 Si1 113.5(4) . . ?
C31 C29 Si1 114.7(5) . . ?
C33A C32 C33B 42.0(7) . . ?
C33A C32 C34 112.7(8) . . ?
C33B C32 C34 123.2(7) . . ?
C33A C32 Si1 122.7(8) . . ?
C33B C32 Si1 118.6(6) . . ?
C34 C32 Si1 116.4(5) . . ?
C36 C35 C37 110.7(5) . . ?
C36 C35 Si1 112.1(4) . . ?
C37 C35 Si1 112.4(4) . . ?
C39 C38 C40 110.1(5) . . ?
C39 C38 Si2 112.3(4) . . ?
C40 C38 Si2 112.3(4) . . ?
C43 C41 C42 109.6(5) . . ?
C43 C41 Si2 115.0(4) . . ?
C42 C41 Si2 114.6(4) . . ?
C46 C44 C45 110.3(4) . . ?
C46 C44 Si2 114.9(4) . . ?
C45 C44 Si2 113.7(4) . . ?
C28A P7A C27A 101.8(6) . . ?
C28A P7A C19 92.6(6) . . ?
C27A P7A C19 101.4(5) . . ?
C28A P7A Cr2 127.9(5) . . ?
C27A P7A Cr2 118.1(5) . . ?
C19 P7A Cr2 109.4(3) . . ?
C20A C19 P7A 116.6(7) . . ?
C19 C20A P8 88.9(6) . . ?
C21A P6A C22A 98.6(6) . . ?
C21A P6A C17 98.5(5) . . ?
C22A P6A C17 102.1(7) . . ?
C21A P6A Cr2 120.0(4) . . ?
C22A P6A Cr2 123.1(5) . . ?
C17 P6A Cr2 110.6(3) . . ?
C18A C17 P6A 109.7(7) . . ?
C17 C18A P5 106.1(8) . . ?
C21B P6B C47 95.9(6) . . ?
C21B P6B C22B 101.6(9) . . ?
C47 P6B C22B 103.5(9) . . ?
C21B P6B Cr2 121.6(5) . . ?
C47 P6B Cr2 112.8(4) . . ?
C22B P6B Cr2 117.9(8) . . ?
C28B P7B C27B 101.4(9) . . ?
C28B P7B C48 88.8(7) . . ?
C27B P7B C48 100.0(7) . . ?
C28B P7B Cr2 122.8(6) . . ?
C27B P7B Cr2 127.5(6) . . ?
C48 P7B Cr2 107.1(4) . . ?
C23B C48 P7B 109.4(9) . . ?
C47 C26B P8 98.8(9) . . ?
C26B C47 P6B 110.0(9) . . ?
C48 C23B P5 104.3(10) . . ?
C6B C5A P1 109.8(8) . . ?
C5A C6B P2 110.8(7) . . ?
C8 C7B P3 110.6(7) . . ?
C6A C5B P1 105.7(8) . . ?
C5B C6A P2 106.9(8) . . ?
C8 C7A P3 115.2(7) . . ?

loop_
_geom_bond_atom_site_label_1
_geom_bond_atom_site_label_2
_geom_bond_distance
_geom_bond_site_symmetry_2
_geom_bond_publ_flag
Cr1 N1 1.879(4) . ?
Cr1 C1 2.050(5) . ?
Cr1 P3 2.3195(15) . ?
Cr1 P1 2.3258(15) . ?
Cr1 P2 2.3283(15) . ?
Cr1 P4 2.3342(15) . ?
Cr2 N2 1.880(4) . ?
Cr2 C3 2.054(5) . ?
Cr2 P7A 2.274(3) . ?
Cr2 P6B 2.291(3) . ?
Cr2 P5 2.3135(16) . ?
Cr2 P8 2.3143(17) . ?
Cr2 P7B 2.362(4) . ?
Cr2 P6A 2.377(2) . ?
Si1 C2 1.819(5) . ?
Si1 C32 1.871(6) . ?
Si1 C35 1.883(6) . ?
Si1 C29 1.893(7) . ?
Si2 C4 1.822(5) . ?
Si2 C38 1.888(5) . ?
Si2 C44 1.895(5) . ?
Si2 C41 1.895(5) . ?
P1 C9 1.812(6) . ?
P1 C10 1.827(6) . ?
P1 C5A 1.845(10) . ?
P1 C5B 1.884(11) . ?
P2 C12 1.817(7) . ?
P2 C11 1.817(7) . ?
P2 C6B 1.846(10) . ?
P2 C6A 1.864(11) . ?
P3 C13A 1.778(8) . ?
P3 C7A 1.792(12) . ?
P3 C14 1.822(5) . ?
P3 C7B 1.935(11) . ?
P3 C13B 1.984(16) . ?
P4 C16 1.821(5) . ?
P4 C15 1.829(6) . ?
P4 C8 1.836(6) . ?
P5 C23B 1.690(14) . ?
P5 C18A 1.771(11) . ?
P5 C24B 1.813(13) . ?
P5 C23A 1.911(11) . ?
P5 C24A 1.914(9) . ?
P5 C18B 1.915(13) . ?
P8 C20B 1.599(16) . ?
P8 C26B 1.662(14) . ?
P8 C25A 1.792(10) . ?
P8 C20A 1.946(11) . ?
P8 C26A 1.959(12) . ?
P8 C25B 1.960(12) . ?
N1 N2 1.188(5) . ?
C1 C2 1.227(7) . ?
C3 C4 1.234(7) . ?
C8 C7B 1.392(13) . ?
C8 C7A 1.461(14) . ?
C29 C30 1.521(9) . ?
C29 C31 1.540(9) . ?
C32 C33A 1.311(14) . ?
C32 C33B 1.474(13) . ?
C32 C34 1.488(9) . ?
C35 C36 1.530(8) . ?
C35 C37 1.534(9) . ?
C38 C39 1.528(8) . ?
C38 C40 1.538(7) . ?
C41 C43 1.530(8) . ?
C41 C42 1.541(8) . ?
C44 C46 1.523(7) . ?
C44 C45 1.537(7) . ?
P7A C28A 1.812(15) . ?
P7A C27A 1.834(13) . ?
P7A C19 1.842(10) . ?
C19 C20A 1.667(15) . ?
P6A C21A 1.792(11) . ?
P6A C22A 1.812(16) . ?
P6A C17 1.862(10) . ?
C17 C18A 1.477(14) . ?
P6B C21B 1.818(14) . ?
P6B C47 1.848(13) . ?
P6B C22B 1.90(3) . ?
P7B C28B 1.704(18) . ?
P7B C27B 1.809(18) . ?
P7B C48 1.875(13) . ?
C48 C23B 1.527(19) . ?
C26B C47 1.595(18) . ?
C5A C6B 1.466(15) . ?
C5B C6A 1.560(17) . ?
